data_8104954
loop_
_publ_author_name
'Fujisawa, Kiyoshi'
'Okamura, Moemi'
'Tiekink, Edward R. T.'

_publ_section_title
;
 Redetermination of the crystal structure of
 bis{hydridotris(3,5-dimethylpyrazol-1-yl-\kN 3)borato}copper(II),
 C30H44B2CuN12
;
_journal_issue 1
_journal_name_full 'Zeitschrift f\"ur Kristallographie - New Crystal Structures'
_journal_page_first 33
_journal_page_last 36
_journal_paper_doi 10.1515/ncrs-2021-0396
_journal_volume 237
_journal_year 2022
_chemical_formula_moiety 'C30 H44 B2 Cu N12'
_chemical_formula_sum 'C30 H44 B2 Cu N12'
_chemical_formula_weight 657.93
_space_group_crystal_system triclinic
_space_group_IT_number 2
_space_group_name_Hall '-P 1'
_space_group_name_H-M_alt 'P -1'
_atom_sites_solution_hydrogens geom
_atom_sites_solution_primary direct
_atom_sites_solution_secondary difmap
_cell_angle_alpha 62.672(2)
_cell_angle_beta 84.3550(10)
_cell_angle_gamma 78.9700(10)
_cell_formula_units_Z 1
_cell_length_a 8.68010(10)
_cell_length_b 10.1688(2)
_cell_length_c 10.7290(2)
_cell_measurement_reflns_used 23594
_cell_measurement_temperature 178(2)
_cell_measurement_theta_max 27.50
_cell_measurement_theta_min 3.00
_cell_volume 825.71(3)
_computing_cell_refinement 'CrysAlisPro [1]'
_computing_data_collection 'CrysAlisPro [1]'
_computing_data_reduction 'CrysAlisPro [1]'
_computing_molecular_graphics 'ORTEP-3 for Windows [4]'
_computing_publication_material 'SHELXL-2018/3 [3]'
_computing_structure_refinement 'SHELXL-2018/3 [3]'
_computing_structure_solution 'SIR2014 [2]'
_diffrn_ambient_temperature 178(2)
_diffrn_detector_area_resol_mean 5.814
_diffrn_measured_fraction_theta_full 1.000
_diffrn_measured_fraction_theta_max 0.940
_diffrn_measurement_device_type 'Rigaku XtaLAB P200'
_diffrn_measurement_method \w
_diffrn_radiation_type MoK\a
_diffrn_radiation_wavelength 0.71073
_diffrn_reflns_av_R_equivalents 0.0287
_diffrn_reflns_av_unetI/netI 0.0149
_diffrn_reflns_Laue_measured_fraction_full 1.000
_diffrn_reflns_Laue_measured_fraction_max 0.940
_diffrn_reflns_limit_h_max 11
_diffrn_reflns_limit_h_min -11
_diffrn_reflns_limit_k_max 14
_diffrn_reflns_limit_k_min -13
_diffrn_reflns_limit_l_max 14
_diffrn_reflns_limit_l_min -14
_diffrn_reflns_number 27784
_diffrn_reflns_point_group_measured_fraction_full 1.000
_diffrn_reflns_point_group_measured_fraction_max 0.940
_diffrn_reflns_theta_full 25.242
_diffrn_reflns_theta_max 29.796
_diffrn_reflns_theta_min 2.137
_exptl_absorpt_coefficient_mu 0.703
_exptl_absorpt_correction_T_max 0.979
_exptl_absorpt_correction_T_min 0.807
_exptl_absorpt_correction_type multi-scan
_exptl_absorpt_process_details
;
CrysAlisPro [1]
;
_exptl_crystal_colour blue
_exptl_crystal_density_diffrn 1.323
_exptl_crystal_description prism
_exptl_crystal_F_000 347
_exptl_crystal_size_max 0.165
_exptl_crystal_size_mid 0.151
_exptl_crystal_size_min 0.030
_refine_diff_density_max 0.470
_refine_diff_density_min -0.301
_refine_diff_density_rms 0.071
_refine_ls_extinction_coef .
_refine_ls_extinction_method none
_refine_ls_goodness_of_fit_ref 1.105
_refine_ls_hydrogen_treatment constr
_refine_ls_matrix_type full
_refine_ls_number_parameters 211
_refine_ls_number_reflns 4444
_refine_ls_number_restraints 0
_refine_ls_restrained_S_all 1.105
_refine_ls_R_factor_all 0.0324
_refine_ls_R_factor_gt 0.0318
_refine_ls_shift/su_max 0.005
_refine_ls_shift/su_mean 0.000
_refine_ls_structure_factor_coef Fsqd
_refine_ls_weighting_details 'w=1/[\s^2^(Fo^2^)+(0.0646P)^2^+0.1459P] where P=(Fo^2^+2Fc^2^)/3'
_refine_ls_weighting_scheme calc
_refine_ls_wR_factor_gt 0.0957
_refine_ls_wR_factor_ref 0.0961
_reflns_Friedel_coverage 0.000
_reflns_Friedel_fraction_full .
_reflns_Friedel_fraction_max .
_reflns_number_gt 4288
_reflns_number_total 4444
_reflns_threshold_expression 'I > 2\s(I)'
_cod_data_source_file suppl_j_ncrs-2021-0396_suppl.cif
_cod_data_source_block shelx
_cod_database_code 8104954
_shelx_space_group_comment
;
The symmetry employed for this shelxl refinement is uniquely defined
by the following loop, which should always be used as a source of
symmetry information in preference to the above space-group names.
They are only intended as comments.
;
_shelx_estimated_absorpt_t_min 0.893
_shelx_estimated_absorpt_t_max 0.979

loop_
_space_group_symop_operation_xyz
'x, y, z'
'-x, -y, -z'

loop_
_atom_site_label
_atom_site_type_symbol
_atom_site_fract_x
_atom_site_fract_y
_atom_site_fract_z
_atom_site_U_iso_or_equiv
_atom_site_adp_type
_atom_site_occupancy
_atom_site_site_symmetry_order
_atom_site_calc_flag
_atom_site_refinement_flags_posn
_atom_site_refinement_flags_adp
_atom_site_refinement_flags_occupancy
_atom_site_disorder_assembly
_atom_site_disorder_group
Cu Cu 0.500000 0.000000 0.000000 0.02311(8) Uani 1 2 d S . P . .
N11 N 0.33323(12) 0.13068(11) 0.05647(10) 0.0253(2) Uani 1 1 d . . . . .
N12 N 0.26240(12) 0.06437(11) 0.18590(10) 0.02460(19) Uani 1 1 d . . . . .
N21 N 0.33535(15) -0.18292(13) 0.10693(12) 0.0341(2) Uani 1 1 d . . . . .
N22 N 0.29741(13) -0.21090(12) 0.24250(11) 0.0294(2) Uani 1 1 d . . . . .
N31 N 0.59981(12) -0.07955(12) 0.19672(11) 0.0283(2) Uani 1 1 d . . . . .
N32 N 0.50163(12) -0.11339(11) 0.31202(11) 0.0270(2) Uani 1 1 d . . . . .
C1 C 0.3007(2) 0.38129(16) -0.15342(15) 0.0423(3) Uani 1 1 d . . . . .
H1A H 0.372813 0.327324 -0.197144 0.063 Uiso 1 1 calc R U . . .
H1B H 0.350881 0.458072 -0.150016 0.063 Uiso 1 1 calc R U . . .
H1C H 0.204608 0.429309 -0.208628 0.063 Uiso 1 1 calc R U . . .
C2 C 0.26060(16) 0.27329(14) -0.00778(13) 0.0311(3) Uani 1 1 d . . . . .
C3 C 0.14323(18) 0.29895(15) 0.08067(15) 0.0365(3) Uani 1 1 d . . . . .
H3 H 0.074381 0.390549 0.061542 0.044 Uiso 1 1 calc R U . . .
C4 C 0.14663(15) 0.16573(15) 0.20102(13) 0.0300(2) Uani 1 1 d . . . . .
C5 C 0.04264(19) 0.13038(19) 0.32779(16) 0.0411(3) Uani 1 1 d . . . . .
H5A H -0.024877 0.060968 0.333001 0.062 Uiso 1 1 calc R U . . .
H5B H -0.022640 0.223152 0.321545 0.062 Uiso 1 1 calc R U . . .
H5C H 0.107154 0.083814 0.412066 0.062 Uiso 1 1 calc R U . . .
C6 C 0.3280(3) -0.3044(2) -0.0445(2) 0.0563(5) Uani 1 1 d . . . . .
H6A H 0.227680 -0.274389 -0.092734 0.085 Uiso 1 1 calc R U . . .
H6B H 0.373402 -0.406957 -0.027818 0.085 Uiso 1 1 calc R U . . .
H6C H 0.400202 -0.235867 -0.102880 0.085 Uiso 1 1 calc R U . . .
C7 C 0.30140(19) -0.29826(17) 0.09246(18) 0.0415(3) Uani 1 1 d . . . . .
C8 C 0.2450(2) -0.40158(17) 0.2190(2) 0.0471(4) Uani 1 1 d . . . . .
H8 H 0.213570 -0.493283 0.237044 0.057 Uiso 1 1 calc R U . . .
C9 C 0.24417(18) -0.34353(15) 0.31214(17) 0.0390(3) Uani 1 1 d . . . . .
C10 C 0.1980(3) -0.4069(2) 0.4638(2) 0.0590(5) Uani 1 1 d . . . . .
H10A H 0.287533 -0.419705 0.519670 0.088 Uiso 1 1 calc R U . . .
H10B H 0.165917 -0.504398 0.493623 0.088 Uiso 1 1 calc R U . . .
H10C H 0.110358 -0.338098 0.477757 0.088 Uiso 1 1 calc R U . . .
C11 C 0.88668(17) -0.0853(2) 0.14792(18) 0.0433(3) Uani 1 1 d . . . . .
H11A H 0.937875 -0.181575 0.151466 0.065 Uiso 1 1 calc R U . . .
H11B H 0.960456 -0.044066 0.178246 0.065 Uiso 1 1 calc R U . . .
H11C H 0.853973 -0.015059 0.051646 0.065 Uiso 1 1 calc R U . . .
C12 C 0.74626(16) -0.10832(15) 0.24292(15) 0.0338(3) Uani 1 1 d . . . . .
C13 C 0.74209(17) -0.16084(17) 0.38809(16) 0.0388(3) Uani 1 1 d . . . . .
H13 H 0.829419 -0.189445 0.447220 0.047 Uiso 1 1 calc R U . . .
C14 C 0.58605(17) -0.16321(15) 0.42930(14) 0.0330(3) Uani 1 1 d . . . . .
C15 C 0.5142(2) -0.2093(2) 0.57286(15) 0.0456(4) Uani 1 1 d . . . . .
H15A H 0.428982 -0.129921 0.571193 0.068 Uiso 1 1 calc R U . . .
H15B H 0.594323 -0.225928 0.639203 0.068 Uiso 1 1 calc R U . . .
H15C H 0.472382 -0.302272 0.602181 0.068 Uiso 1 1 calc R U . . .
B1 B 0.32444(16) -0.09898(15) 0.29440(14) 0.0258(2) Uani 1 1 d . . . . .
H1 H 0.264735 -0.123218 0.393853 0.031 Uiso 1 1 calc R U . . .

loop_
_atom_site_aniso_label
_atom_site_aniso_U_11
_atom_site_aniso_U_22
_atom_site_aniso_U_33
_atom_site_aniso_U_23
_atom_site_aniso_U_13
_atom_site_aniso_U_12
Cu 0.02443(11) 0.02476(11) 0.01957(11) -0.01015(8) -0.00130(7) -0.00186(7)
N11 0.0299(5) 0.0236(4) 0.0203(4) -0.0086(4) -0.0007(4) -0.0028(4)
N12 0.0270(5) 0.0250(4) 0.0217(4) -0.0108(4) 0.0000(3) -0.0034(4)
N21 0.0437(6) 0.0304(5) 0.0321(5) -0.0171(4) -0.0035(5) -0.0053(4)
N22 0.0325(5) 0.0243(5) 0.0299(5) -0.0099(4) -0.0026(4) -0.0063(4)
N31 0.0258(5) 0.0301(5) 0.0292(5) -0.0138(4) -0.0002(4) -0.0045(4)
N32 0.0299(5) 0.0259(5) 0.0239(5) -0.0104(4) -0.0027(4) -0.0033(4)
C1 0.0586(9) 0.0270(6) 0.0288(6) -0.0054(5) -0.0026(6) 0.0024(6)
C2 0.0387(6) 0.0248(5) 0.0260(6) -0.0097(4) -0.0047(5) 0.0008(5)
C3 0.0410(7) 0.0307(6) 0.0340(6) -0.0156(5) -0.0049(5) 0.0075(5)
C4 0.0298(6) 0.0335(6) 0.0291(6) -0.0180(5) -0.0014(4) -0.0002(5)
C5 0.0389(7) 0.0496(8) 0.0361(7) -0.0241(6) 0.0068(6) -0.0015(6)
C6 0.0743(12) 0.0525(9) 0.0596(11) -0.0402(9) -0.0131(9) -0.0037(9)
C7 0.0452(8) 0.0356(7) 0.0516(8) -0.0263(6) -0.0132(6) -0.0007(6)
C8 0.0506(9) 0.0294(6) 0.0646(10) -0.0211(7) -0.0132(8) -0.0077(6)
C9 0.0389(7) 0.0257(6) 0.0468(8) -0.0094(5) -0.0055(6) -0.0086(5)
C10 0.0728(12) 0.0387(8) 0.0529(10) -0.0052(7) 0.0069(9) -0.0259(8)
C11 0.0264(6) 0.0553(9) 0.0504(8) -0.0257(7) -0.0029(6) -0.0053(6)
C12 0.0289(6) 0.0334(6) 0.0420(7) -0.0194(5) -0.0061(5) -0.0024(5)
C13 0.0370(7) 0.0387(7) 0.0429(7) -0.0200(6) -0.0145(6) 0.0004(5)
C14 0.0397(7) 0.0294(6) 0.0292(6) -0.0130(5) -0.0099(5) 0.0000(5)
C15 0.0564(9) 0.0492(8) 0.0260(6) -0.0132(6) -0.0089(6) -0.0033(7)
B1 0.0286(6) 0.0248(5) 0.0225(5) -0.0094(5) 0.0004(4) -0.0045(5)

loop_
_atom_type_symbol
_atom_type_description
_atom_type_scat_dispersion_real
_atom_type_scat_dispersion_imag
_atom_type_scat_source
C C 0.0033 0.0016 'International Tables Vol C Tables 4.2.6.8 and 6.1.1.4'
H H 0.0000 0.0000 'International Tables Vol C Tables 4.2.6.8 and 6.1.1.4'
B B 0.0013 0.0007 'International Tables Vol C Tables 4.2.6.8 and 6.1.1.4'
Cu Cu 0.3201 1.2651 'International Tables Vol C Tables 4.2.6.8 and 6.1.1.4'
N N 0.0061 0.0033 'International Tables Vol C Tables 4.2.6.8 and 6.1.1.4'

loop_
_geom_angle_atom_site_label_1
_geom_angle_atom_site_label_2
_geom_angle_atom_site_label_3
_geom_angle
_geom_angle_site_symmetry_1
_geom_angle_site_symmetry_3
N11 Cu N11 180.0 2_655 .
N11 Cu N31 87.18(4) 2_655 2_655
N11 Cu N31 92.82(4) . 2_655
N11 Cu N31 92.82(4) 2_655 .
N11 Cu N31 87.18(4) . .
N31 Cu N31 180.0 2_655 .
N11 Cu N21 85.43(4) 2_655 2_655
N11 Cu N21 94.57(4) . 2_655
N31 Cu N21 87.98(4) 2_655 2_655
N31 Cu N21 92.01(4) . 2_655
N11 Cu N21 94.57(4) 2_655 .
N11 Cu N21 85.43(4) . .
N31 Cu N21 92.01(4) 2_655 .
N31 Cu N21 87.99(4) . .
N21 Cu N21 180.0 2_655 .
C2 N11 N12 107.15(10) . .
C2 N11 Cu 134.87(9) . .
N12 N11 Cu 117.77(7) . .
C4 N12 N11 109.38(10) . .
C4 N12 B1 128.96(10) . .
N11 N12 B1 121.49(9) . .
C7 N21 N22 106.02(12) . .
C7 N21 Cu 138.19(11) . .
N22 N21 Cu 112.46(8) . .
C9 N22 N21 110.37(12) . .
C9 N22 B1 130.36(12) . .
N21 N22 B1 119.23(10) . .
C12 N31 N32 106.94(11) . .
C12 N31 Cu 134.82(10) . .
N32 N31 Cu 118.24(8) . .
C14 N32 N31 110.06(11) . .
C14 N32 B1 130.23(11) . .
N31 N32 B1 119.63(9) . .
C2 C1 H1A 109.5 . .
C2 C1 H1B 109.5 . .
H1A C1 H1B 109.5 . .
C2 C1 H1C 109.5 . .
H1A C1 H1C 109.5 . .
H1B C1 H1C 109.5 . .
N11 C2 C3 109.14(11) . .
N11 C2 C1 123.35(12) . .
C3 C2 C1 127.48(12) . .
C4 C3 C2 106.53(11) . .
C4 C3 H3 126.7 . .
C2 C3 H3 126.7 . .
N12 C4 C3 107.80(11) . .
N12 C4 C5 123.63(12) . .
C3 C4 C5 128.56(12) . .
C4 C5 H5A 109.5 . .
C4 C5 H5B 109.5 . .
H5A C5 H5B 109.5 . .
C4 C5 H5C 109.5 . .
H5A C5 H5C 109.5 . .
H5B C5 H5C 109.5 . .
C7 C6 H6A 109.5 . .
C7 C6 H6B 109.5 . .
H6A C6 H6B 109.5 . .
C7 C6 H6C 109.5 . .
H6A C6 H6C 109.5 . .
H6B C6 H6C 109.5 . .
N21 C7 C8 110.27(14) . .
N21 C7 C6 120.66(16) . .
C8 C7 C6 129.06(14) . .
C9 C8 C7 105.85(13) . .
C9 C8 H8 127.1 . .
C7 C8 H8 127.1 . .
N22 C9 C8 107.47(14) . .
N22 C9 C10 122.85(14) . .
C8 C9 C10 129.67(14) . .
C9 C10 H10A 109.5 . .
C9 C10 H10B 109.5 . .
H10A C10 H10B 109.5 . .
C9 C10 H10C 109.5 . .
H10A C10 H10C 109.5 . .
H10B C10 H10C 109.5 . .
C12 C11 H11A 109.5 . .
C12 C11 H11B 109.5 . .
H11A C11 H11B 109.5 . .
C12 C11 H11C 109.5 . .
H11A C11 H11C 109.5 . .
H11B C11 H11C 109.5 . .
N31 C12 C13 109.27(13) . .
N31 C12 C11 122.93(13) . .
C13 C12 C11 127.80(13) . .
C14 C13 C12 106.69(12) . .
C14 C13 H13 126.7 . .
C12 C13 H13 126.7 . .
N32 C14 C13 107.03(12) . .
N32 C14 C15 123.51(13) . .
C13 C14 C15 129.45(13) . .
C14 C15 H15A 109.5 . .
C14 C15 H15B 109.5 . .
H15A C15 H15B 109.5 . .
C14 C15 H15C 109.5 . .
H15A C15 H15C 109.5 . .
H15B C15 H15C 109.5 . .
N32 B1 N22 109.16(10) . .
N32 B1 N12 108.33(9) . .
N22 B1 N12 110.40(10) . .
N32 B1 H1 109.6 . .
N22 B1 H1 109.6 . .
N12 B1 H1 109.6 . .

loop_
_geom_bond_atom_site_label_1
_geom_bond_atom_site_label_2
_geom_bond_distance
_geom_bond_site_symmetry_2
Cu N11 2.0146(10) 2_655
Cu N11 2.0147(10) .
Cu N31 2.0936(11) 2_655
Cu N31 2.0937(11) .
Cu N21 2.3567(12) 2_655
Cu N21 2.3567(12) .
N11 C2 1.3392(15) .
N11 N12 1.3755(13) .
N12 C4 1.3504(16) .
N12 B1 1.5524(16) .
N21 C7 1.3398(18) .
N21 N22 1.3662(16) .
N22 C9 1.3550(16) .
N22 B1 1.5396(17) .
N31 C12 1.3401(16) .
N31 N32 1.3744(14) .
N32 C14 1.3531(16) .
N32 B1 1.5389(17) .
C1 C2 1.4941(18) .
C1 H1A 0.9800 .
C1 H1B 0.9800 .
C1 H1C 0.9800 .
C2 C3 1.3935(19) .
C3 C4 1.3746(19) .
C3 H3 0.9500 .
C4 C5 1.4926(19) .
C5 H5A 0.9800 .
C5 H5B 0.9800 .
C5 H5C 0.9800 .
C6 C7 1.493(2) .
C6 H6A 0.9800 .
C6 H6B 0.9800 .
C6 H6C 0.9800 .
C7 C8 1.394(3) .
C8 C9 1.373(2) .
C8 H8 0.9500 .
C9 C10 1.494(2) .
C10 H10A 0.9800 .
C10 H10B 0.9800 .
C10 H10C 0.9800 .
C11 C12 1.492(2) .
C11 H11A 0.9800 .
C11 H11B 0.9800 .
C11 H11C 0.9800 .
C12 C13 1.395(2) .
C13 C14 1.384(2) .
C13 H13 0.9500 .
C14 C15 1.497(2) .
C15 H15A 0.9800 .
C15 H15B 0.9800 .
C15 H15C 0.9800 .
B1 H1 1.0800 .

loop_
_geom_torsion_atom_site_label_1
_geom_torsion_atom_site_label_2
_geom_torsion_atom_site_label_3
_geom_torsion_atom_site_label_4
_geom_torsion
_geom_torsion_site_symmetry_1
_geom_torsion_site_symmetry_2
_geom_torsion_site_symmetry_3
_geom_torsion_site_symmetry_4
C2 N11 N12 C4 0.09(13) . . . .
Cu N11 N12 C4 -175.42(8) . . . .
C2 N11 N12 B1 -175.52(10) . . . .
Cu N11 N12 B1 8.97(13) . . . .
C7 N21 N22 C9 1.43(16) . . . .
Cu N21 N22 C9 -161.88(9) . . . .
C7 N21 N22 B1 179.30(12) . . . .
Cu N21 N22 B1 15.99(14) . . . .
C12 N31 N32 C14 -0.14(14) . . . .
Cu N31 N32 C14 179.84(8) . . . .
C12 N31 N32 B1 -177.20(10) . . . .
Cu N31 N32 B1 2.77(13) . . . .
N12 N11 C2 C3 0.22(15) . . . .
Cu N11 C2 C3 174.61(10) . . . .
N12 N11 C2 C1 -177.91(13) . . . .
Cu N11 C2 C1 -3.5(2) . . . .
N11 C2 C3 C4 -0.44(16) . . . .
C1 C2 C3 C4 177.59(14) . . . .
N11 N12 C4 C3 -0.37(14) . . . .
B1 N12 C4 C3 174.81(12) . . . .
N11 N12 C4 C5 178.33(12) . . . .
B1 N12 C4 C5 -6.5(2) . . . .
C2 C3 C4 N12 0.49(16) . . . .
C2 C3 C4 C5 -178.12(14) . . . .
N22 N21 C7 C8 -1.25(17) . . . .
Cu N21 C7 C8 155.29(12) . . . .
N22 N21 C7 C6 179.75(14) . . . .
Cu N21 C7 C6 -23.7(2) . . . .
N21 C7 C8 C9 0.62(19) . . . .
C6 C7 C8 C9 179.51(17) . . . .
N21 N22 C9 C8 -1.07(16) . . . .
B1 N22 C9 C8 -178.62(13) . . . .
N21 N22 C9 C10 178.10(15) . . . .
B1 N22 C9 C10 0.5(2) . . . .
C7 C8 C9 N22 0.27(17) . . . .
C7 C8 C9 C10 -178.82(18) . . . .
N32 N31 C12 C13 0.06(15) . . . .
Cu N31 C12 C13 -179.91(9) . . . .
N32 N31 C12 C11 -179.98(13) . . . .
Cu N31 C12 C11 0.0(2) . . . .
N31 C12 C13 C14 0.04(16) . . . .
C11 C12 C13 C14 -179.92(14) . . . .
N31 N32 C14 C13 0.17(14) . . . .
B1 N32 C14 C13 176.82(12) . . . .
N31 N32 C14 C15 179.89(13) . . . .
B1 N32 C14 C15 -3.5(2) . . . .
C12 C13 C14 N32 -0.13(15) . . . .
C12 C13 C14 C15 -179.83(15) . . . .
C14 N32 B1 N22 -113.06(14) . . . .
N31 N32 B1 N22 63.33(13) . . . .
C14 N32 B1 N12 126.68(13) . . . .
N31 N32 B1 N12 -56.93(13) . . . .
C9 N22 B1 N32 104.49(15) . . . .
N21 N22 B1 N32 -72.89(13) . . . .
C9 N22 B1 N12 -136.53(13) . . . .
N21 N22 B1 N12 46.09(15) . . . .
C4 N12 B1 N32 -123.16(13) . . . .
N11 N12 B1 N32 51.51(14) . . . .
C4 N12 B1 N22 117.36(13) . . . .
N11 N12 B1 N22 -67.97(13) . . . .
